data_7215544
loop_
_publ_author_name
'Li, Suyue'
'Li, Ming'
'Qin, Jingui'
'Tong, Mingliang'
'Chen, Xiaoming'
'Liu, Tao'
'Fu, Yang'
'Wu, Shuixing'
'Su, Zhongmin'

_publ_section_title
;
 Synthesis, crystal structures and nonlinear optical properties of three
 TCF-based chromophores
;
_journal_coden_ASTM CRECF4
_journal_issue 4
_journal_name_full CrystEngComm
_journal_page_first 589
_journal_page_last 596
_journal_paper_doi 10.1039/b811833g
_journal_volume 11
_journal_year 2009
_chemical_formula_sum 'C22 H22 N4 O2'
_chemical_formula_weight 374.44
_space_group_IT_number 2
_symmetry_cell_setting triclinic
_symmetry_space_group_name_Hall '-P 1'
_symmetry_space_group_name_H-M 'P -1'
_atom_sites_solution_hydrogens geom
_atom_sites_solution_primary direct
_atom_sites_solution_secondary difmap
_audit_creation_method SHELXL-97
_cell_angle_alpha 75.457(2)
_cell_angle_beta 74.781(2)
_cell_angle_gamma 80.840(2)
_cell_formula_units_Z 2
_cell_length_a 7.7958(10)
_cell_length_b 11.5638(15)
_cell_length_c 12.0921(16)
_cell_measurement_reflns_used 956
_cell_measurement_temperature 292(2)
_cell_measurement_theta_max 21.45
_cell_measurement_theta_min 2.26
_cell_volume 1013.1(2)
_computing_cell_refinement 'Bruker SMART'
_computing_data_collection 'Bruker SMART'
_computing_data_reduction 'Bruker SAINT'
_computing_molecular_graphics 'Bruker SHELXTL'
_computing_publication_material 'Bruker SHELXTL'
_computing_structure_refinement 'SHELXL-97 (Sheldrick, 1997)'
_computing_structure_solution 'SHELXS-97 (Sheldrick, 1990)'
_diffrn_ambient_temperature 292(2)
_diffrn_measured_fraction_theta_full 0.982
_diffrn_measured_fraction_theta_max 0.982
_diffrn_measurement_device_type 'CCD area detector'
_diffrn_measurement_method 'phi and omega scans'
_diffrn_radiation_monochromator graphite
_diffrn_radiation_source 'fine-focus sealed tube'
_diffrn_radiation_type MoK\a
_diffrn_radiation_wavelength 0.71073
_diffrn_reflns_av_R_equivalents 0.0217
_diffrn_reflns_av_sigmaI/netI 0.0534
_diffrn_reflns_limit_h_max 9
_diffrn_reflns_limit_h_min -8
_diffrn_reflns_limit_k_max 13
_diffrn_reflns_limit_k_min -9
_diffrn_reflns_limit_l_max 14
_diffrn_reflns_limit_l_min -13
_diffrn_reflns_number 5122
_diffrn_reflns_theta_full 25.00
_diffrn_reflns_theta_max 25.00
_diffrn_reflns_theta_min 1.83
_exptl_absorpt_coefficient_mu 0.081
_exptl_absorpt_correction_T_max 0.9856
_exptl_absorpt_correction_T_min 0.9808
_exptl_absorpt_correction_type multi-scan
_exptl_absorpt_process_details SADABS
_exptl_crystal_colour blue
_exptl_crystal_density_diffrn 1.227
_exptl_crystal_density_method 'not measured'
_exptl_crystal_description block
_exptl_crystal_F_000 396
_exptl_crystal_size_max 0.24
_exptl_crystal_size_mid 0.20
_exptl_crystal_size_min 0.18
_refine_diff_density_max 0.248
_refine_diff_density_min -0.177
_refine_diff_density_rms 0.035
_refine_ls_extinction_coef 0.0045(19)
_refine_ls_extinction_expression Fc^*^=kFc[1+0.001xFc^2^\l^3^/sin(2\q)]^-1/4^
_refine_ls_extinction_method SHELXL
_refine_ls_goodness_of_fit_ref 1.019
_refine_ls_hydrogen_treatment constr
_refine_ls_matrix_type full
_refine_ls_number_parameters 285
_refine_ls_number_reflns 3506
_refine_ls_number_restraints 0
_refine_ls_restrained_S_all 1.019
_refine_ls_R_factor_all 0.1019
_refine_ls_R_factor_gt 0.0675
_refine_ls_shift/su_max 0.000
_refine_ls_shift/su_mean 0.000
_refine_ls_structure_factor_coef Fsqd
_refine_ls_weighting_details 'calc w=1/[\s^2^(Fo^2^)+(0.0572P)^2^+0.4011P] where P=(Fo^2^+2Fc^2^)/3'
_refine_ls_weighting_scheme calc
_refine_ls_wR_factor_gt 0.1428
_refine_ls_wR_factor_ref 0.1680
_reflns_number_gt 2315
_reflns_number_total 3506
_reflns_threshold_expression >2sigma(I)
_cod_duplicate_entry 7200269
_cod_data_source_file b811833g.txt
_cod_data_source_block 1
_cod_depositor_comments
;
The following automatic conversions were performed:

'_symmetry_cell_setting' value 'Triclinic' changed to 'triclinic'
according to
/usr/data/users/saulius/automatic-downloads/retrospective/RSC/lib/dictionaries/cif_core.dic
dictionary named 'cif_core.dic' version 2.4.2 from 2011-04-26.

Automatic conversion script
Id: cif_fix_values 2281 2013-09-26 08:29:07Z andrius 

 Updated bibliographic information.

 Antanas Vaitkus,
 2019-09-18

 Marked entry as a duplicate of entry 7200269.

 Antanas Vaitkus,
 2019-09-18
;
_cod_original_sg_symbol_H-M P-1
_cod_database_code 7215544

loop_
_symmetry_equiv_pos_as_xyz
'x, y, z'
'-x, -y, -z'

loop_
_atom_site_label
_atom_site_type_symbol
_atom_site_fract_x
_atom_site_fract_y
_atom_site_fract_z
_atom_site_U_iso_or_equiv
_atom_site_adp_type
_atom_site_occupancy
_atom_site_symmetry_multiplicity
_atom_site_calc_flag
_atom_site_refinement_flags
_atom_site_disorder_assembly
_atom_site_disorder_group
C1 C -0.0854(4) 1.2256(3) 0.8259(3) 0.0635(8) Uani 1 1 d . . .
C2 C 0.0572(4) 1.1598(3) 0.8753(2) 0.0523(7) Uani 1 1 d . . .
C3 C 0.0682(4) 1.1809(3) 0.9833(3) 0.0622(8) Uani 1 1 d . . .
C4 C 0.1805(3) 1.0793(2) 0.8229(2) 0.0490(7) Uani 1 1 d . . .
C5 C 0.1951(3) 1.0382(2) 0.7186(2) 0.0482(7) Uani 1 1 d . . .
C6 C 0.0759(4) 1.0759(3) 0.6424(3) 0.0537(7) Uani 1 1 d . . .
C7 C 0.3408(4) 0.9530(2) 0.7057(2) 0.0489(7) Uani 1 1 d . . .
C8 C 0.4303(4) 0.9418(2) 0.8054(2) 0.0517(7) Uani 1 1 d . . .
C9 C 0.4296(4) 0.8192(3) 0.8876(3) 0.0639(9) Uani 1 1 d . . .
H9A H 0.4595 0.8242 0.9582 0.096 Uiso 1 1 calc R . .
H9B H 0.5157 0.7635 0.8500 0.096 Uiso 1 1 calc R . .
H9C H 0.3129 0.7923 0.9066 0.096 Uiso 1 1 calc R . .
C10 C 0.6127(4) 0.9889(3) 0.7671(3) 0.0677(9) Uani 1 1 d . . .
H10A H 0.6020 1.0715 0.7265 0.102 Uiso 1 1 calc R . .
H10B H 0.6928 0.9425 0.7157 0.102 Uiso 1 1 calc R . .
H10C H 0.6586 0.9824 0.8349 0.102 Uiso 1 1 calc R . .
C11 C 0.3902(4) 0.8870(2) 0.6171(2) 0.0537(7) Uani 1 1 d . . .
H11 H 0.3175 0.9012 0.5642 0.064 Uiso 1 1 calc R . .
C12 C 0.5346(4) 0.8041(3) 0.6014(2) 0.0546(7) Uani 1 1 d . . .
H12 H 0.6126 0.7955 0.6501 0.065 Uiso 1 1 calc R . .
C13 C 0.5789(4) 0.7293(2) 0.5186(2) 0.0507(7) Uani 1 1 d . . .
C14 C 0.4696(4) 0.7230(3) 0.4460(2) 0.0570(8) Uani 1 1 d . . .
H14 H 0.3606 0.7701 0.4513 0.068 Uiso 1 1 calc R . .
C15 C 0.5163(4) 0.6504(3) 0.3678(3) 0.0631(9) Uani 1 1 d . . .
H15 H 0.4401 0.6499 0.3203 0.076 Uiso 1 1 calc R . .
C16 C 0.6788(4) 0.5759(3) 0.3578(3) 0.0638(9) Uani 1 1 d . A .
C17 C 0.7906(4) 0.5829(3) 0.4293(3) 0.0693(9) Uani 1 1 d . . .
H17 H 0.9006 0.5370 0.4231 0.083 Uiso 1 1 calc R . .
C18 C 0.7413(4) 0.6557(3) 0.5074(3) 0.0618(8) Uani 1 1 d . . .
H18 H 0.8175 0.6566 0.5548 0.074 Uiso 1 1 calc R . .
C19 C 0.5976(5) 0.4868(4) 0.2131(3) 0.0871(12) Uani 1 1 d . A .
H19A H 0.6211 0.4075 0.1958 0.105 Uiso 1 1 calc R . .
H19B H 0.4752 0.4960 0.2579 0.105 Uiso 1 1 calc R . .
C20 C 0.6224(7) 0.5757(5) 0.1071(4) 0.138(2) Uani 1 1 d . . .
H20A H 0.6144 0.6531 0.1246 0.207 Uiso 1 1 calc R . .
H20B H 0.5317 0.5750 0.0668 0.207 Uiso 1 1 calc R . .
H20C H 0.7380 0.5590 0.0581 0.207 Uiso 1 1 calc R . .
C21 C 0.8631(16) 0.3949(11) 0.2969(7) 0.070(3) Uani 0.61(2) 1 d P A 1
H21A H 0.8749 0.3717 0.3776 0.084 Uiso 0.61(2) 1 calc PR A 1
H21B H 0.8297 0.3268 0.2769 0.084 Uiso 0.61(2) 1 calc PR A 1
C22 C 1.035(2) 0.4326(8) 0.2170(7) 0.080(3) Uani 0.61(2) 1 d P A 1
H22A H 1.0190 0.4628 0.1374 0.096 Uiso 0.61(2) 1 calc PR A 1
H22B H 1.0723 0.4964 0.2413 0.096 Uiso 0.61(2) 1 calc PR A 1
O2 O 1.1677(17) 0.3322(15) 0.2202(13) 0.089(3) Uani 0.61(2) 1 d P A 1
H2 H 1.1362 0.2789 0.1984 0.133 Uiso 0.61(2) 1 calc PR A 1
C21' C 0.922(3) 0.4640(14) 0.2311(11) 0.067(5) Uani 0.39(2) 1 d P A 2
H21C H 0.9452 0.4685 0.1474 0.081 Uiso 0.39(2) 1 calc PR A 2
H21D H 0.9986 0.5152 0.2447 0.081 Uiso 0.39(2) 1 calc PR A 2
C22' C 0.952(2) 0.3370(16) 0.2972(10) 0.075(5) Uani 0.39(2) 1 d P A 2
H22C H 0.9291 0.3356 0.3803 0.090 Uiso 0.39(2) 1 calc PR A 2
H22D H 0.8681 0.2896 0.2867 0.090 Uiso 0.39(2) 1 calc PR A 2
O2' O 1.121(3) 0.286(2) 0.261(2) 0.088(5) Uani 0.39(2) 1 d P A 2
H2' H 1.1397 0.2834 0.1918 0.132 Uiso 0.39(2) 1 calc PR A 2
N1 N -0.1995(4) 1.2808(3) 0.7895(3) 0.0994(11) Uani 1 1 d . . .
N2 N 0.0737(4) 1.1984(3) 1.0715(3) 0.0885(10) Uani 1 1 d . . .
N3 N -0.0167(4) 1.1057(3) 0.5792(3) 0.0792(9) Uani 1 1 d . . .
N4 N 0.7227(4) 0.5005(3) 0.2825(3) 0.0940(11) Uani 1 1 d . . .
O1 O 0.3120(2) 1.02455(17) 0.87496(17) 0.0604(6) Uani 1 1 d . . .

loop_
_atom_site_aniso_label
_atom_site_aniso_U_11
_atom_site_aniso_U_22
_atom_site_aniso_U_33
_atom_site_aniso_U_23
_atom_site_aniso_U_13
_atom_site_aniso_U_12
C1 0.0526(18) 0.074(2) 0.072(2) -0.0326(17) -0.0226(16) 0.0111(16)
C2 0.0461(16) 0.0560(17) 0.0617(18) -0.0253(14) -0.0200(14) 0.0078(14)
C3 0.0539(18) 0.066(2) 0.074(2) -0.0345(17) -0.0202(16) 0.0126(15)
C4 0.0426(15) 0.0509(16) 0.0570(17) -0.0173(13) -0.0165(13) 0.0027(13)
C5 0.0468(16) 0.0468(16) 0.0513(16) -0.0136(13) -0.0119(13) -0.0007(13)
C6 0.0485(16) 0.0589(18) 0.0580(18) -0.0225(14) -0.0152(15) 0.0029(14)
C7 0.0471(16) 0.0472(16) 0.0495(16) -0.0116(13) -0.0068(13) -0.0024(13)
C8 0.0472(16) 0.0540(17) 0.0541(16) -0.0200(14) -0.0121(13) 0.0083(13)
C9 0.064(2) 0.064(2) 0.0576(18) -0.0119(15) -0.0122(15) 0.0069(16)
C10 0.0573(19) 0.065(2) 0.085(2) -0.0198(18) -0.0226(17) -0.0023(16)
C11 0.0530(17) 0.0557(17) 0.0495(16) -0.0123(14) -0.0108(13) 0.0025(14)
C12 0.0528(17) 0.0621(18) 0.0468(16) -0.0148(14) -0.0107(13) 0.0033(14)
C13 0.0492(16) 0.0564(17) 0.0433(15) -0.0121(13) -0.0102(13) 0.0055(14)
C14 0.0500(17) 0.0666(19) 0.0507(17) -0.0155(15) -0.0139(14) 0.0125(15)
C15 0.0565(18) 0.081(2) 0.0573(18) -0.0282(17) -0.0245(15) 0.0171(16)
C16 0.0578(19) 0.081(2) 0.0601(19) -0.0328(17) -0.0238(15) 0.0164(17)
C17 0.0507(17) 0.093(2) 0.078(2) -0.0465(19) -0.0321(16) 0.0284(17)
C18 0.0539(18) 0.079(2) 0.0614(19) -0.0311(16) -0.0249(15) 0.0132(16)
C19 0.099(3) 0.090(3) 0.079(3) -0.038(2) -0.031(2) 0.019(2)
C20 0.159(5) 0.140(5) 0.095(3) -0.021(3) -0.018(3) 0.015(4)
C21 0.069(6) 0.078(7) 0.071(4) -0.036(4) -0.018(4) 0.004(5)
C22 0.066(8) 0.096(6) 0.078(5) -0.033(4) -0.015(4) 0.010(5)
O2 0.059(5) 0.126(9) 0.104(8) -0.071(6) -0.037(5) 0.032(5)
C21' 0.054(11) 0.089(9) 0.064(6) -0.034(6) -0.015(6) 0.005(7)
C22' 0.073(10) 0.072(10) 0.084(7) -0.034(6) -0.017(6) 0.008(8)
O2' 0.074(10) 0.115(12) 0.095(11) -0.063(8) -0.036(7) 0.028(7)
N1 0.076(2) 0.125(3) 0.114(3) -0.055(2) -0.0546(19) 0.041(2)
N2 0.083(2) 0.113(3) 0.090(2) -0.060(2) -0.0356(17) 0.0200(18)
N3 0.0692(18) 0.099(2) 0.0793(19) -0.0285(17) -0.0347(16) 0.0081(16)
N4 0.0727(19) 0.135(3) 0.105(2) -0.082(2) -0.0550(17) 0.0491(18)
O1 0.0560(12) 0.0670(13) 0.0655(13) -0.0303(10) -0.0270(10) 0.0194(10)

loop_
_atom_type_symbol
_atom_type_description
_atom_type_scat_dispersion_real
_atom_type_scat_dispersion_imag
_atom_type_scat_source
C C 0.0033 0.0016 'International Tables Vol C Tables 4.2.6.8 and 6.1.1.4'
H H 0.0000 0.0000 'International Tables Vol C Tables 4.2.6.8 and 6.1.1.4'
N N 0.0061 0.0033 'International Tables Vol C Tables 4.2.6.8 and 6.1.1.4'
O O 0.0106 0.0060 'International Tables Vol C Tables 4.2.6.8 and 6.1.1.4'

loop_
_geom_angle_atom_site_label_1
_geom_angle_atom_site_label_2
_geom_angle_atom_site_label_3
_geom_angle
N1 C1 C2 177.3(3)
C4 C2 C3 120.2(3)
C4 C2 C1 123.1(3)
C3 C2 C1 116.7(2)
N2 C3 C2 178.7(3)
O1 C4 C2 118.3(2)
O1 C4 C5 110.3(2)
C2 C4 C5 131.4(3)
C7 C5 C6 125.5(3)
C7 C5 C4 108.9(2)
C6 C5 C4 125.5(2)
N3 C6 C5 178.5(3)
C5 C7 C11 125.1(3)
C5 C7 C8 107.7(2)
C11 C7 C8 127.2(2)
O1 C8 C9 105.8(2)
O1 C8 C7 102.8(2)
C9 C8 C7 114.2(2)
O1 C8 C10 105.9(2)
C9 C8 C10 112.8(2)
C7 C8 C10 114.1(2)
C8 C9 H9A 109.5
C8 C9 H9B 109.5
H9A C9 H9B 109.5
C8 C9 H9C 109.5
H9A C9 H9C 109.5
H9B C9 H9C 109.5
C8 C10 H10A 109.5
C8 C10 H10B 109.5
H10A C10 H10B 109.5
C8 C10 H10C 109.5
H10A C10 H10C 109.5
H10B C10 H10C 109.5
C12 C11 C7 126.1(3)
C12 C11 H11 116.9
C7 C11 H11 116.9
C11 C12 C13 127.0(3)
C11 C12 H12 116.5
C13 C12 H12 116.5
C14 C13 C18 116.3(3)
C14 C13 C12 124.1(3)
C18 C13 C12 119.5(3)
C15 C14 C13 122.5(3)
C15 C14 H14 118.7
C13 C14 H14 118.7
C14 C15 C16 120.8(3)
C14 C15 H15 119.6
C16 C15 H15 119.6
N4 C16 C17 122.1(3)
N4 C16 C15 120.8(3)
C17 C16 C15 117.0(3)
C18 C17 C16 121.3(3)
C18 C17 H17 119.3
C16 C17 H17 119.3
C17 C18 C13 121.9(3)
C17 C18 H18 119.0
C13 C18 H18 119.0
C20 C19 N4 108.7(4)
C20 C19 H19A 109.9
N4 C19 H19A 109.9
C20 C19 H19B 109.9
N4 C19 H19B 109.9
H19A C19 H19B 108.3
C19 C20 H20A 109.5
C19 C20 H20B 109.5
H20A C20 H20B 109.5
C19 C20 H20C 109.5
H20A C20 H20C 109.5
H20B C20 H20C 109.5
C22 C21 N4 107.6(10)
C22 C21 H21A 110.2
N4 C21 H21A 110.2
C22 C21 H21B 110.2
N4 C21 H21B 110.2
H21A C21 H21B 108.5
O2 C22 C21 109.4(13)
O2 C22 H22A 109.8
C21 C22 H22A 109.8
O2 C22 H22B 109.8
C21 C22 H22B 109.8
H22A C22 H22B 108.2
C22 O2 H2 109.5
C22' C21' N4 103.4(14)
C22' C21' H21C 111.1
N4 C21' H21C 111.1
C22' C21' H21D 111.1
N4 C21' H21D 111.1
H21C C21' H21D 109.1
O2' C22' C21' 112.5(19)
O2' C22' H22C 109.1
C21' C22' H22C 109.1
O2' C22' H22D 109.1
C21' C22' H22D 109.1
H22C C22' H22D 107.8
C22' O2' H2' 109.5
C16 N4 C19 121.9(3)
C16 N4 C21 121.0(3)
C19 N4 C21 113.3(4)
C16 N4 C21' 119.3(5)
C19 N4 C21' 114.9(4)
C21 N4 C21' 39.9(4)
C4 O1 C8 110.2(2)

loop_
_geom_bond_atom_site_label_1
_geom_bond_atom_site_label_2
_geom_bond_distance
C1 N1 1.129(4)
C1 C2 1.422(4)
C2 C4 1.373(4)
C2 C3 1.414(4)
C3 N2 1.147(4)
C4 O1 1.334(3)
C4 C5 1.427(4)
C5 C7 1.383(3)
C5 C6 1.422(4)
C6 N3 1.141(4)
C7 C11 1.408(4)
C7 C8 1.513(4)
C8 O1 1.480(3)
C8 C9 1.513(4)
C8 C10 1.519(4)
C9 H9A 0.9600
C9 H9B 0.9600
C9 H9C 0.9600
C10 H10A 0.9600
C10 H10B 0.9600
C10 H10C 0.9600
C11 C12 1.362(4)
C11 H11 0.9300
C12 C13 1.425(4)
C12 H12 0.9300
C13 C14 1.395(4)
C13 C18 1.404(4)
C14 C15 1.362(4)
C14 H14 0.9300
C15 C16 1.409(4)
C15 H15 0.9300
C16 N4 1.359(4)
C16 C17 1.402(4)
C17 C18 1.362(4)
C17 H17 0.9300
C18 H18 0.9300
C19 C20 1.417(5)
C19 N4 1.493(4)
C19 H19A 0.9700
C19 H19B 0.9700
C20 H20A 0.9600
C20 H20B 0.9600
C20 H20C 0.9600
C21 C22 1.49(2)
C21 N4 1.512(15)
C21 H21A 0.9700
C21 H21B 0.9700
C22 O2 1.43(2)
C22 H22A 0.9700
C22 H22B 0.9700
O2 H2 0.8200
C21' C22' 1.50(3)
C21' N4 1.55(2)
C21' H21C 0.9700
C21' H21D 0.9700
C22' O2' 1.36(3)
C22' H22C 0.9700
C22' H22D 0.9700
O2' H2' 0.8200

loop_
_geom_hbond_atom_site_label_D
_geom_hbond_atom_site_label_H
_geom_hbond_atom_site_label_A
_geom_hbond_distance_DH
_geom_hbond_distance_HA
_geom_hbond_distance_DA
_geom_hbond_angle_DHA
_geom_hbond_site_symmetry_A
O2' H2' N2 0.82 2.15 2.86(2) 144.5 1_644
O2 H2 N2 0.82 2.17 2.934(14) 154.9 1_644
C15 H15 N1 0.93 2.49 3.381(4) 159.7 2_576
C12 H12 O2 0.93 2.65 3.504(14) 153.2 2_766
C12 H12 O2' 0.93 2.53 3.41(2) 158.6 2_766

loop_
_geom_torsion_atom_site_label_1
_geom_torsion_atom_site_label_2
_geom_torsion_atom_site_label_3
_geom_torsion_atom_site_label_4
_geom_torsion
N1 C1 C2 C4 -164(9)
N1 C1 C2 C3 16(9)
C4 C2 C3 N2 -146(16)
C1 C2 C3 N2 34(16)
C3 C2 C4 O1 -1.7(4)
C1 C2 C4 O1 178.3(3)
C3 C2 C4 C5 176.9(3)
C1 C2 C4 C5 -3.2(5)
O1 C4 C5 C7 0.8(3)
C2 C4 C5 C7 -177.9(3)
O1 C4 C5 C6 178.9(3)
C2 C4 C5 C6 0.2(5)
C7 C5 C6 N3 -32(13)
C4 C5 C6 N3 150(13)
C6 C5 C7 C11 -2.4(4)
C4 C5 C7 C11 175.7(3)
C6 C5 C7 C8 179.5(3)
C4 C5 C7 C8 -2.3(3)
C5 C7 C8 O1 2.9(3)
C11 C7 C8 O1 -175.1(3)
C5 C7 C8 C9 117.0(3)
C11 C7 C8 C9 -61.1(4)
C5 C7 C8 C10 -111.2(3)
C11 C7 C8 C10 70.7(4)
C5 C7 C11 C12 178.9(3)
C8 C7 C11 C12 -3.5(5)
C7 C11 C12 C13 174.4(3)
C11 C12 C13 C14 -5.7(5)
C11 C12 C13 C18 174.6(3)
C18 C13 C14 C15 -0.4(4)
C12 C13 C14 C15 180.0(3)
C13 C14 C15 C16 1.0(5)
C14 C15 C16 N4 177.7(3)
C14 C15 C16 C17 -1.7(5)
N4 C16 C17 C18 -177.4(3)
C15 C16 C17 C18 2.1(5)
C16 C17 C18 C13 -1.6(5)
C14 C13 C18 C17 0.7(5)
C12 C13 C18 C17 -179.7(3)
N4 C21 C22 O2 -175.0(7)
N4 C21' C22' O2' 177.7(12)
C17 C16 N4 C19 175.5(3)
C15 C16 N4 C19 -4.0(6)
C17 C16 N4 C21 18.7(7)
C15 C16 N4 C21 -160.8(5)
C17 C16 N4 C21' -27.7(8)
C15 C16 N4 C21' 152.8(7)
C20 C19 N4 C16 87.1(5)
C20 C19 N4 C21 -114.5(5)
C20 C19 N4 C21' -70.7(7)
C22 C21 N4 C16 -96.5(6)
C22 C21 N4 C19 104.9(5)
C22 C21 N4 C21' 3.4(7)
C22' C21' N4 C16 105.7(7)
C22' C21' N4 C19 -95.9(7)
C22' C21' N4 C21 1.3(6)
C2 C4 O1 C8 -179.9(2)
C5 C4 O1 C8 1.2(3)
C9 C8 O1 C4 -122.5(3)
C7 C8 O1 C4 -2.5(3)
C10 C8 O1 C4 117.5(3)
